data_7204215
loop_
_publ_author_name
'Filarowski, Aleksander'
'Koll, Aleksander'
'Glowiak, Tadeusz'

_publ_section_title
;
 Low barrier hydrogen bonds in sterically modified Schiff bases
;
_journal_issue 4
_journal_name_full 'Journal of the Chemical Society, Perkin Transactions 2'
_journal_page_first 835
_journal_paper_doi 10.1039/b106145n
_journal_year 2002
_chemical_formula_sum 'C11 H14 Cl N O'
_chemical_formula_weight 211.68
_chemical_name_systematic
;
?
;
_space_group_IT_number 2
_symmetry_cell_setting triclinic
_symmetry_space_group_name_Hall '-P 1'
_symmetry_space_group_name_H-M 'P -1'
_atom_sites_solution_hydrogens geom
_atom_sites_solution_primary direct
_atom_sites_solution_secondary difmap
_audit_creation_method SHELXL-97
_cell_angle_alpha 75.26(3)
_cell_angle_beta 79.65(3)
_cell_angle_gamma 72.89(3)
_cell_formula_units_Z 2
_cell_length_a 6.9840(10)
_cell_length_b 7.515(2)
_cell_length_c 11.298(2)
_cell_measurement_reflns_used 25
_cell_measurement_temperature 293(2)
_cell_measurement_theta_max 24.3
_cell_measurement_theta_min 12.4
_cell_volume 544.5(2)
_computing_cell_refinement 'Kuma KM4 software 1987'
_computing_data_collection 'Kuma KM4 software 1987'
_computing_data_reduction 'Kuma KM4 software 1987'
_computing_structure_refinement 'SHELXL-97 (Sheldrick, 1997)'
_computing_structure_solution 'SHELXS-97 (Sheldrick, 1990)'
_diffrn_ambient_temperature 293(2)
_diffrn_measured_fraction_theta_full 0.935
_diffrn_measured_fraction_theta_max 0.935
_diffrn_measurement_device 'Kuma KM4 automatic diffractometer'
_diffrn_measurement_method 'profile data from omega/2theta scans'
_diffrn_radiation_monochromator graphite
_diffrn_radiation_source 'fine-focus sealed tube'
_diffrn_radiation_type CuK\a
_diffrn_radiation_wavelength 1.54180
_diffrn_reflns_av_R_equivalents 0.0584
_diffrn_reflns_av_sigmaI/netI 0.0597
_diffrn_reflns_limit_h_max 8
_diffrn_reflns_limit_h_min -8
_diffrn_reflns_limit_k_max 9
_diffrn_reflns_limit_k_min -9
_diffrn_reflns_limit_l_max 14
_diffrn_reflns_limit_l_min -14
_diffrn_reflns_number 4450
_diffrn_reflns_theta_full 80.27
_diffrn_reflns_theta_max 80.27
_diffrn_reflns_theta_min 4.07
_exptl_absorpt_coefficient_mu 2.834
_exptl_crystal_density_diffrn 1.291
_exptl_crystal_density_method 'not measured'
_exptl_crystal_F_000 224
_exptl_crystal_size_max 0.20
_exptl_crystal_size_mid 0.15
_exptl_crystal_size_min 0.15
_refine_diff_density_max 0.277
_refine_diff_density_min -0.374
_refine_diff_density_rms 0.047
_refine_ls_extinction_coef 0.0031(11)
_refine_ls_extinction_expression Fc^*^=kFc[1+0.001xFc^2^\l^3^/sin(2\q)]^-1/4^
_refine_ls_extinction_method SHELXL
_refine_ls_goodness_of_fit_ref 1.034
_refine_ls_hydrogen_treatment mixed
_refine_ls_matrix_type full
_refine_ls_number_parameters 184
_refine_ls_number_reflns 2229
_refine_ls_number_restraints 0
_refine_ls_restrained_S_all 1.034
_refine_ls_R_factor_all 0.0519
_refine_ls_R_factor_gt 0.0456
_refine_ls_shift/su_max 0.003
_refine_ls_shift/su_mean 0.000
_refine_ls_structure_factor_coef Fsqd
_refine_ls_weighting_details 'w=1/[\s^2^(Fo^2^)+(0.0539P)^2^+0.1248P] where P=(Fo^2^+2Fc^2^)/3'
_refine_ls_weighting_scheme calc
_refine_ls_wR_factor_gt 0.1231
_refine_ls_wR_factor_ref 0.1292
_reflns_number_gt 1911
_reflns_number_total 2229
_reflns_threshold_expression >2sigma(I)
_cod_data_source_file b106145n.txt
_cod_data_source_block tium17
_cod_depositor_comments
;
The following automatic conversions were performed:

'_refine_ls_weighting_scheme' value 'calc
w=1/[\s^2^(Fo^2^)+(0.0539P)^2^+0.1248P] where P=(Fo^2^+2Fc^2^)/3' was
changed to 'calc'. New tag '_refine_ls_weighting_details' was
created. The value of the new tag was set to
'w=1/[\s^2^(Fo^2^)+(0.0539P)^2^+0.1248P] where P=(Fo^2^+2Fc^2^)/3'.

Automatic conversion script
Id: cif_fix_values 3143 2015-03-26 13:38:13Z robertas 
;
_cod_original_cell_volume 544.54(19)
_cod_original_sg_symbol_H-M P-1
_cod_database_code 7204215

loop_
_symmetry_equiv_pos_as_xyz
'x, y, z'
'-x, -y, -z'

loop_
_atom_site_label
_atom_site_type_symbol
_atom_site_fract_x
_atom_site_fract_y
_atom_site_fract_z
_atom_site_U_iso_or_equiv
_atom_site_adp_type
_atom_site_occupancy
_atom_site_calc_flag
_atom_site_refinement_flags
_atom_site_disorder_assembly
_atom_site_disorder_group
Cl1 Cl 0.47969(9) 0.16666(9) 0.12075(4) 0.0737(2) Uani 1 d . . .
O1 O -0.2914(2) 0.2808(2) 0.43155(12) 0.0611(4) Uani 1 d . . .
N1 N -0.1119(2) 0.2697(2) 0.60594(12) 0.0464(3) Uani 1 d . . .
C1 C -0.1151(3) 0.2579(2) 0.36412(15) 0.0458(4) Uani 1 d . . .
C2 C 0.0666(3) 0.2338(2) 0.41305(13) 0.0406(4) Uani 1 d . . .
C3 C 0.2473(3) 0.2053(2) 0.33522(14) 0.0459(4) Uani 1 d . . .
C4 C 0.2490(3) 0.2045(2) 0.21334(14) 0.0476(4) Uani 1 d . . .
C5 C 0.0726(3) 0.2334(2) 0.16165(15) 0.0500(4) Uani 1 d . . .
C6 C -0.1051(3) 0.2597(3) 0.23839(16) 0.0535(4) Uani 1 d . . .
C7 C 0.0613(3) 0.2411(2) 0.54208(13) 0.0425(4) Uani 1 d . . .
C8 C 0.0748(5) 0.2329(4) 0.02814(19) 0.0714(6) Uani 1 d . . .
C9 C 0.2505(4) 0.2197(4) 0.59396(18) 0.0591(5) Uani 1 d . . .
C10 C -0.1450(3) 0.2868(3) 0.73460(15) 0.0536(5) Uani 1 d . . .
C11 C -0.3661(4) 0.3343(4) 0.7773(2) 0.0737(7) Uani 1 d . . .
H1 H -0.229(6) 0.265(5) 0.539(4) 0.134(13) Uiso 1 d . . .
H2 H 0.378(4) 0.188(3) 0.367(2) 0.068(7) Uiso 1 d . . .
H3 H -0.237(4) 0.283(3) 0.204(2) 0.074(7) Uiso 1 d . . .
H4 H 0.147(5) 0.100(5) 0.010(3) 0.105(10) Uiso 1 d . . .
H5 H -0.052(5) 0.252(4) 0.012(3) 0.095(10) Uiso 1 d . . .
H6 H 0.137(5) 0.332(4) -0.024(3) 0.089(9) Uiso 1 d . . .
H7 H 0.237(7) 0.176(6) 0.676(4) 0.156(16) Uiso 1 d . . .
H8 H 0.359(7) 0.132(6) 0.568(4) 0.139(14) Uiso 1 d . . .
H9 H 0.299(7) 0.320(7) 0.563(4) 0.158(17) Uiso 1 d . . .
H10 H -0.082(3) 0.169(3) 0.784(2) 0.058(6) Uiso 1 d . . .
H11 H -0.083(3) 0.386(3) 0.7420(19) 0.053(5) Uiso 1 d . . .
H12 H -0.438(4) 0.452(4) 0.720(3) 0.088(8) Uiso 1 d . . .
H13 H -0.431(4) 0.233(4) 0.776(2) 0.086(9) Uiso 1 d . . .
H14 H -0.392(5) 0.361(5) 0.862(3) 0.112(11) Uiso 1 d . . .

loop_
_atom_site_aniso_label
_atom_site_aniso_U_11
_atom_site_aniso_U_22
_atom_site_aniso_U_33
_atom_site_aniso_U_23
_atom_site_aniso_U_13
_atom_site_aniso_U_12
Cl1 0.0624(4) 0.1104(5) 0.0561(3) -0.0371(3) 0.0155(2) -0.0310(3)
O1 0.0429(8) 0.0912(10) 0.0519(7) -0.0214(6) -0.0018(5) -0.0185(7)
N1 0.0534(9) 0.0509(7) 0.0354(6) -0.0102(5) -0.0025(6) -0.0148(6)
C1 0.0446(10) 0.0526(8) 0.0423(7) -0.0121(6) -0.0052(6) -0.0140(7)
C2 0.0446(10) 0.0416(7) 0.0367(7) -0.0089(5) -0.0059(6) -0.0116(6)
C3 0.0455(10) 0.0510(8) 0.0425(8) -0.0127(6) -0.0045(7) -0.0127(7)
C4 0.0511(11) 0.0520(9) 0.0425(8) -0.0159(6) 0.0020(7) -0.0171(7)
C5 0.0630(12) 0.0517(9) 0.0396(8) -0.0137(6) -0.0068(7) -0.0175(8)
C6 0.0526(12) 0.0669(11) 0.0464(9) -0.0171(7) -0.0118(7) -0.0156(8)
C7 0.0504(10) 0.0409(7) 0.0362(7) -0.0067(5) -0.0071(6) -0.0120(6)
C8 0.0856(19) 0.0922(17) 0.0432(10) -0.0241(10) -0.0085(10) -0.0246(14)
C9 0.0537(13) 0.0804(13) 0.0461(9) -0.0159(9) -0.0123(8) -0.0159(10)
C10 0.0706(13) 0.0527(9) 0.0348(7) -0.0090(6) -0.0016(7) -0.0149(8)
C11 0.0815(18) 0.0847(15) 0.0517(11) -0.0197(10) 0.0173(10) -0.0271(13)

loop_
_atom_type_symbol
_atom_type_description
_atom_type_scat_dispersion_real
_atom_type_scat_dispersion_imag
_atom_type_scat_source
C C 0.0181 0.0091 'International Tables Vol C Tables 4.2.6.8 and 6.1.1.4'
H H 0.0000 0.0000 'International Tables Vol C Tables 4.2.6.8 and 6.1.1.4'
N N 0.0311 0.0180 'International Tables Vol C Tables 4.2.6.8 and 6.1.1.4'
O O 0.0492 0.0322 'International Tables Vol C Tables 4.2.6.8 and 6.1.1.4'
Cl Cl 0.3639 0.7018 'International Tables Vol C Tables 4.2.6.8 and 6.1.1.4'

loop_
_geom_angle_atom_site_label_1
_geom_angle_atom_site_label_2
_geom_angle_atom_site_label_3
_geom_angle
_geom_angle_site_symmetry_1
_geom_angle_site_symmetry_3
_geom_angle_publ_flag
C1 O1 H1 98.2(17) . . ?
C7 N1 C10 124.18(16) . . ?
C7 N1 H1 104.9(18) . . ?
C10 N1 H1 130.8(18) . . ?
O1 C1 C6 119.21(17) . . ?
O1 C1 C2 122.45(15) . . ?
C6 C1 C2 118.33(17) . . ?
C3 C2 C1 118.38(14) . . ?
C3 C2 C7 121.61(16) . . ?
C1 C2 C7 120.01(15) . . ?
C4 C3 C2 120.87(17) . . ?
C4 C3 H2 118.9(13) . . ?
C2 C3 H2 120.2(13) . . ?
C3 C4 C5 122.12(17) . . ?
C3 C4 Cl1 118.79(15) . . ?
C5 C4 Cl1 119.08(12) . . ?
C6 C5 C4 117.07(15) . . ?
C6 C5 C8 120.9(2) . . ?
C4 C5 C8 122.03(19) . . ?
C5 C6 C1 123.17(18) . . ?
C5 C6 H3 119.7(15) . . ?
C1 C6 H3 117.1(15) . . ?
N1 C7 C2 117.07(15) . . ?
N1 C7 C9 122.37(15) . . ?
C2 C7 C9 120.55(16) . . ?
C5 C8 H4 111.5(18) . . ?
C5 C8 H5 109(2) . . ?
H4 C8 H5 104(3) . . ?
C5 C8 H6 109.2(17) . . ?
H4 C8 H6 112(3) . . ?
H5 C8 H6 112(3) . . ?
C7 C9 H7 111(3) . . ?
C7 C9 H8 115(3) . . ?
H7 C9 H8 102(4) . . ?
C7 C9 H9 111(3) . . ?
H7 C9 H9 119(4) . . ?
H8 C9 H9 97(4) . . ?
N1 C10 C11 109.90(18) . . ?
N1 C10 H10 109.5(13) . . ?
C11 C10 H10 108.7(14) . . ?
N1 C10 H11 108.9(12) . . ?
C11 C10 H11 111.5(12) . . ?
H10 C10 H11 108.3(19) . . ?
C10 C11 H12 109.9(17) . . ?
C10 C11 H13 113.3(16) . . ?
H12 C11 H13 105(2) . . ?
C10 C11 H14 111(2) . . ?
H12 C11 H14 108(2) . . ?
H13 C11 H14 109(3) . . ?

loop_
_geom_bond_atom_site_label_1
_geom_bond_atom_site_label_2
_geom_bond_distance
_geom_bond_site_symmetry_2
_geom_bond_publ_flag
Cl1 C4 1.7459(19) . ?
O1 C1 1.316(2) . ?
O1 H1 1.33(4) . ?
N1 C7 1.281(2) . ?
N1 C10 1.463(2) . ?
N1 H1 1.22(4) . ?
C1 C6 1.406(2) . ?
C1 C2 1.419(2) . ?
C2 C3 1.396(2) . ?
C2 C7 1.466(2) . ?
C3 C4 1.376(2) . ?
C3 H2 1.00(3) . ?
C4 C5 1.393(3) . ?
C5 C6 1.374(3) . ?
C5 C8 1.507(2) . ?
C6 H3 1.02(3) . ?
C7 C9 1.490(3) . ?
C8 H4 1.03(3) . ?
C8 H5 0.90(3) . ?
C8 H6 0.98(3) . ?
C9 H7 0.90(5) . ?
C9 H8 0.90(4) . ?
C9 H9 0.88(5) . ?
C10 C11 1.497(3) . ?
C10 H10 0.95(2) . ?
C10 H11 0.99(2) . ?
C11 H12 1.01(3) . ?
C11 H13 1.00(3) . ?
C11 H14 1.00(3) . ?

loop_
_geom_hbond_atom_site_label_D
_geom_hbond_atom_site_label_H
_geom_hbond_atom_site_label_A
_geom_hbond_distance_DH
_geom_hbond_distance_HA
_geom_hbond_distance_DA
_geom_hbond_angle_DHA
_geom_hbond_site_symmetry_A
N1 H1 O1 1.22(4) 1.33(4) 2.491(2) 155(4) .

loop_
_geom_torsion_atom_site_label_1
_geom_torsion_atom_site_label_2
_geom_torsion_atom_site_label_3
_geom_torsion_atom_site_label_4
_geom_torsion
_geom_torsion_site_symmetry_1
_geom_torsion_site_symmetry_2
_geom_torsion_site_symmetry_3
_geom_torsion_site_symmetry_4
_geom_torsion_publ_flag
O1 C1 C2 C3 178.32(15) . . . . ?
C6 C1 C2 C3 -2.6(2) . . . . ?
O1 C1 C2 C7 -2.3(2) . . . . ?
C6 C1 C2 C7 176.79(15) . . . . ?
C1 C2 C3 C4 1.3(2) . . . . ?
C7 C2 C3 C4 -178.04(14) . . . . ?
C2 C3 C4 C5 0.6(3) . . . . ?
C2 C3 C4 Cl1 -179.60(12) . . . . ?
C3 C4 C5 C6 -1.1(3) . . . . ?
Cl1 C4 C5 C6 179.06(13) . . . . ?
C3 C4 C5 C8 179.85(19) . . . . ?
Cl1 C4 C5 C8 0.0(3) . . . . ?
C4 C5 C6 C1 -0.3(3) . . . . ?
C8 C5 C6 C1 178.78(19) . . . . ?
O1 C1 C6 C5 -178.76(16) . . . . ?
C2 C1 C6 C5 2.1(3) . . . . ?
C10 N1 C7 C2 -178.06(14) . . . . ?
C10 N1 C7 C9 0.7(3) . . . . ?
C3 C2 C7 N1 179.33(14) . . . . ?
C1 C2 C7 N1 0.0(2) . . . . ?
C3 C2 C7 C9 0.5(2) . . . . ?
C1 C2 C7 C9 -178.83(17) . . . . ?
C7 N1 C10 C11 175.71(17) . . . . ?

loop_
_cod_related_entry_id
_cod_related_entry_database
_cod_related_entry_code
1 ChemSpider 28594190
